data_7152084
loop_
_publ_author_name
'Grotkopp, Oliver'
'Ahmad, Atia'
'Frank, Walter'
'M\"uller, Thomas J J'

_publ_section_title
;
 Blue-luminescent 5-(3-indolyl)oxazoles via microwave-assisted
 three-component coupling-cycloisomerization-Fischer indole synthesis.
;
_journal_issue 23
_journal_name_full 'Organic &amp; biomolecular chemistry'
_journal_page_first 8130
_journal_page_last 8140
_journal_paper_doi 10.1039/c1ob06153d
_journal_volume 9
_journal_year 2011
_chemical_formula_moiety 'C24 H15 Cl3 N2 O'
_chemical_formula_sum 'C24 H15 Cl3 N2 O'
_chemical_formula_weight 453.73
_chemical_name_systematic
;
?
;
_space_group_IT_number 14
_symmetry_cell_setting monoclinic
_symmetry_space_group_name_Hall '-P 2ybc'
_symmetry_space_group_name_H-M 'P 1 21/c 1'
_atom_sites_solution_hydrogens difmap
_atom_sites_solution_primary direct
_atom_sites_solution_secondary difmap
_audit_creation_method SHELXL-97
_cell_angle_alpha 90.00
_cell_angle_beta 97.485(8)
_cell_angle_gamma 90.00
_cell_formula_units_Z 4
_cell_length_a 7.5836(5)
_cell_length_b 16.6354(15)
_cell_length_c 16.7866(10)
_cell_measurement_reflns_used 3074
_cell_measurement_temperature 291(2)
_cell_measurement_theta_max 24.45
_cell_measurement_theta_min 2.45
_cell_volume 2099.7(3)
_computing_cell_refinement 'CELL (Stoe & Cie, 1996)'
_computing_data_collection 'EXPOSE (Stoe & Cie, 1996)'
_computing_data_reduction 'INTEGRATE (Stoe & Cie, 1996)'
_computing_molecular_graphics 'SHELXTL (Sheldrick, 1998)'
_computing_publication_material 'SHELXL-97 (Sheldrick, 1997)'
_computing_structure_refinement 'SHELXL-97 (Sheldrick, 1997)'
_computing_structure_solution 'SHELXS-97 (Sheldrick, 1990)'
_diffrn_ambient_temperature 291(2)
_diffrn_detector_area_resol_mean 6.67
_diffrn_measured_fraction_theta_full 0.979
_diffrn_measured_fraction_theta_max 0.979
_diffrn_measurement_device_type 'Stoe IPDS'
_diffrn_measurement_method \f-scans
_diffrn_radiation_monochromator graphite
_diffrn_radiation_source 'fine-focus sealed tube'
_diffrn_radiation_type MoK\a
_diffrn_radiation_wavelength 0.71073
_diffrn_reflns_av_R_equivalents 0.0968
_diffrn_reflns_av_sigmaI/netI 0.2897
_diffrn_reflns_limit_h_max 9
_diffrn_reflns_limit_h_min -9
_diffrn_reflns_limit_k_max 17
_diffrn_reflns_limit_k_min -19
_diffrn_reflns_limit_l_max 16
_diffrn_reflns_limit_l_min -19
_diffrn_reflns_number 8681
_diffrn_reflns_theta_full 25.00
_diffrn_reflns_theta_max 25.00
_diffrn_reflns_theta_min 2.45
_diffrn_standards_decay_% 0
_exptl_absorpt_coefficient_mu 0.456
_exptl_absorpt_correction_type none
_exptl_crystal_colour colourless
_exptl_crystal_density_diffrn 1.435
_exptl_crystal_density_method 'not measured'
_exptl_crystal_description prism
_exptl_crystal_F_000 928
_exptl_crystal_size_max 0.27
_exptl_crystal_size_mid 0.10
_exptl_crystal_size_min 0.08
_refine_diff_density_max 0.160
_refine_diff_density_min -0.177
_refine_diff_density_rms 0.035
_refine_ls_extinction_method none
_refine_ls_goodness_of_fit_ref 0.936
_refine_ls_hydrogen_treatment constr
_refine_ls_matrix_type full
_refine_ls_number_parameters 273
_refine_ls_number_reflns 3606
_refine_ls_number_restraints 0
_refine_ls_restrained_S_all 0.936
_refine_ls_R_factor_all 0.1556
_refine_ls_R_factor_gt 0.0387
_refine_ls_shift/su_max 0.001
_refine_ls_shift/su_mean 0.000
_refine_ls_structure_factor_coef Fsqd
_refine_ls_weighting_details 'calc w=1/[\s^2^(Fo^2^)+(0.0100P)^2^+0.0000P] where P=(Fo^2^+2Fc^2^)/3'
_refine_ls_weighting_scheme calc
_refine_ls_wR_factor_gt 0.0501
_refine_ls_wR_factor_ref 0.0623
_reflns_number_gt 1006
_reflns_number_total 3606
_reflns_threshold_expression >2sigma(I)
_cod_data_source_file c1ob06153d.txt
_cod_data_source_block opus901a
_cod_depositor_comments
;
The following automatic conversions were performed:

'_symmetry_cell_setting' value 'Monoclinic' changed to 'monoclinic'
according to /home/saulius/struct/CIF-dictionaries/cif_core.dic
dictionary named 'cif_core.dic' version 2.4.1 from 2010-06-29.

Automatic conversion script
Id: cif_fix_values 1715 2011-07-08 13:25:40Z adriana 
;
_cod_original_sg_symbol_H-M 'P 21/c'
_cod_database_code 7152084

loop_
_symmetry_equiv_pos_as_xyz
'x, y, z'
'-x, y+1/2, -z+1/2'
'-x, -y, -z'
'x, -y-1/2, z-1/2'

loop_
_atom_site_label
_atom_site_type_symbol
_atom_site_fract_x
_atom_site_fract_y
_atom_site_fract_z
_atom_site_U_iso_or_equiv
_atom_site_adp_type
_atom_site_occupancy
_atom_site_symmetry_multiplicity
_atom_site_calc_flag
_atom_site_refinement_flags
Cl1 Cl 0.19414(16) 0.64723(7) 0.05358(8) 0.0700(4) Uani 1 1 d .
Cl2 Cl 1.05237(14) 0.06980(8) 0.16768(8) 0.0745(4) Uani 1 1 d .
Cl3 Cl 0.6050(2) 0.06662(9) -0.18346(10) 0.1126(6) Uani 1 1 d .
O1 O 0.1362(3) 0.33054(17) 0.15176(18) 0.0533(8) Uani 1 1 d .
N1 N 0.3059(4) 0.3382(2) -0.0967(3) 0.0462(9) Uani 1 1 d .
H1 H 0.3203 0.3242 -0.1447 0.09(2) Uiso 1 1 calc R
N2 N 0.2814(4) 0.2451(2) 0.2381(2) 0.0475(10) Uani 1 1 d .
C1 C 0.2886(4) 0.3310(2) 0.0352(3) 0.0401(11) Uani 1 1 d .
C3 C 0.3088(5) 0.2864(3) -0.0322(3) 0.0429(11) Uani 1 1 d .
C4 C 0.2762(5) 0.4160(3) -0.0725(3) 0.0414(11) Uani 1 1 d .
C5 C 0.2667(4) 0.4142(3) 0.0106(3) 0.0413(11) Uani 1 1 d .
C6 C 0.2429(5) 0.4859(3) 0.0500(3) 0.0489(12) Uani 1 1 d .
H61 H 0.2380 0.4868 0.1051 0.059 Uiso 1 1 calc R
C7 C 0.2268(5) 0.5554(3) 0.0061(3) 0.0481(12) Uani 1 1 d .
C8 C 0.2339(5) 0.5570(3) -0.0759(3) 0.0537(12) Uani 1 1 d .
H81 H 0.2208 0.6053 -0.1038 0.064 Uiso 1 1 calc R
C9 C 0.2605(5) 0.4864(3) -0.1159(3) 0.0538(13) Uani 1 1 d .
H91 H 0.2677 0.4864 -0.1708 0.065 Uiso 1 1 calc R
C10 C 0.2792(5) 0.3020(2) 0.1165(3) 0.0407(11) Uani 1 1 d .
C11 C 0.3713(5) 0.2508(2) 0.1702(3) 0.0395(11) Uani 1 1 d .
C12 C 0.1499(5) 0.2938(3) 0.2243(3) 0.0450(12) Uani 1 1 d .
C13 C 0.0118(5) 0.3146(3) 0.2764(3) 0.0726(16) Uani 1 1 d .
H131 H 0.0183 0.2776 0.3205 0.109 Uiso 1 1 calc R
H132 H -0.1038 0.3115 0.2455 0.109 Uiso 1 1 calc R
H133 H 0.0319 0.3683 0.2967 0.109 Uiso 1 1 calc R
C14 C 0.5382(5) 0.2077(2) 0.1693(3) 0.0417(11) Uani 1 1 d .
C15 C 0.5977(5) 0.1507(3) 0.2278(3) 0.0603(13) Uani 1 1 d .
H151 H 0.5278 0.1399 0.2681 0.072 Uiso 1 1 calc R
C16 C 0.7543(6) 0.1104(3) 0.2281(3) 0.0657(15) Uani 1 1 d .
H161 H 0.7902 0.0737 0.2688 0.079 Uiso 1 1 calc R
C17 C 0.8590(5) 0.1235(3) 0.1688(3) 0.0536(13) Uani 1 1 d .
C18 C 0.8071(5) 0.1801(3) 0.1110(3) 0.0503(13) Uani 1 1 d .
H181 H 0.8791 0.1910 0.0715 0.060 Uiso 1 1 calc R
C19 C 0.6492(5) 0.2209(3) 0.1110(3) 0.0508(12) Uani 1 1 d .
H191 H 0.6158 0.2584 0.0707 0.061 Uiso 1 1 calc R
C20 C 0.3359(5) 0.2004(3) -0.0448(3) 0.0449(11) Uani 1 1 d .
C21 C 0.2444(5) 0.1432(3) -0.0083(3) 0.0503(12) Uani 1 1 d .
H211 H 0.1683 0.1588 0.0281 0.060 Uiso 1 1 calc R
C22 C 0.2632(5) 0.0643(3) -0.0242(3) 0.0641(13) Uani 1 1 d .
H221 H 0.1999 0.0264 0.0014 0.077 Uiso 1 1 calc R
C23 C 0.3749(6) 0.0388(3) -0.0780(3) 0.0722(16) Uani 1 1 d .
H231 H 0.3866 -0.0155 -0.0893 0.087 Uiso 1 1 calc R
C24 C 0.4680(5) 0.0960(3) -0.1141(3) 0.0565(13) Uani 1 1 d .
C25 C 0.4505(5) 0.1757(3) -0.0977(3) 0.0494(12) Uani 1 1 d .
H251 H 0.5159 0.2136 -0.1222 0.059 Uiso 1 1 calc R

loop_
_atom_site_aniso_label
_atom_site_aniso_U_11
_atom_site_aniso_U_22
_atom_site_aniso_U_33
_atom_site_aniso_U_23
_atom_site_aniso_U_13
_atom_site_aniso_U_12
Cl1 0.0903(9) 0.0498(7) 0.0694(11) -0.0078(7) 0.0088(7) -0.0003(7)
Cl2 0.0691(8) 0.0825(10) 0.0738(11) 0.0135(9) 0.0163(7) 0.0302(7)
Cl3 0.1361(12) 0.0845(11) 0.1348(16) -0.0140(11) 0.0845(11) 0.0238(10)
O1 0.0525(17) 0.068(2) 0.039(2) 0.0027(18) 0.0080(15) 0.0150(15)
N1 0.053(2) 0.054(3) 0.033(3) 0.003(2) 0.0086(17) 0.0046(18)
N2 0.050(2) 0.054(2) 0.039(3) 0.0039(19) 0.008(2) 0.0102(19)
C1 0.045(2) 0.049(3) 0.028(3) 0.001(2) 0.009(2) 0.006(2)
C3 0.044(3) 0.052(3) 0.033(3) 0.004(3) 0.006(2) 0.005(2)
C4 0.047(3) 0.043(3) 0.035(4) -0.003(3) 0.008(2) 0.003(2)
C5 0.039(2) 0.045(3) 0.042(4) -0.005(2) 0.010(2) 0.006(2)
C6 0.058(3) 0.057(3) 0.031(3) 0.003(3) 0.003(2) 0.000(2)
C7 0.047(3) 0.051(3) 0.046(4) 0.004(3) 0.003(2) -0.002(2)
C8 0.062(3) 0.047(3) 0.052(4) 0.014(3) 0.004(2) 0.003(2)
C9 0.061(3) 0.056(3) 0.044(4) 0.008(3) 0.005(2) 0.000(2)
C10 0.043(3) 0.044(3) 0.037(3) 0.001(2) 0.013(2) 0.007(2)
C11 0.046(3) 0.046(3) 0.028(3) 0.003(2) 0.009(2) 0.003(2)
C12 0.054(3) 0.057(3) 0.026(3) 0.003(2) 0.010(2) 0.007(2)
C13 0.063(3) 0.105(4) 0.052(4) 0.002(3) 0.017(3) 0.019(3)
C14 0.051(3) 0.038(3) 0.036(3) 0.010(2) 0.006(2) 0.008(2)
C15 0.074(3) 0.067(3) 0.043(4) 0.012(3) 0.020(3) 0.016(3)
C16 0.084(3) 0.068(3) 0.050(4) 0.024(3) 0.026(3) 0.040(3)
C17 0.063(3) 0.054(3) 0.043(4) 0.004(3) 0.006(3) 0.008(2)
C18 0.045(3) 0.060(3) 0.049(4) 0.004(3) 0.018(2) 0.001(2)
C19 0.055(3) 0.060(3) 0.039(3) 0.009(2) 0.010(2) 0.002(2)
C20 0.046(3) 0.048(3) 0.040(3) 0.002(2) 0.005(2) 0.000(2)
C21 0.056(3) 0.046(3) 0.053(4) -0.005(3) 0.020(2) 0.004(2)
C22 0.068(3) 0.062(3) 0.067(4) -0.003(3) 0.023(3) -0.003(3)
C23 0.099(4) 0.049(3) 0.071(5) -0.005(3) 0.020(3) 0.008(3)
C24 0.062(3) 0.046(3) 0.064(4) 0.004(3) 0.019(3) 0.016(3)
C25 0.040(2) 0.048(3) 0.062(4) 0.004(3) 0.017(2) 0.007(2)

loop_
_atom_type_symbol
_atom_type_description
_atom_type_scat_dispersion_real
_atom_type_scat_dispersion_imag
_atom_type_scat_source
C C 0.0033 0.0016 'International Tables Vol C Tables 4.2.6.8 and 6.1.1.4'
H H 0.0000 0.0000 'International Tables Vol C Tables 4.2.6.8 and 6.1.1.4'
N N 0.0061 0.0033 'International Tables Vol C Tables 4.2.6.8 and 6.1.1.4'
O O 0.0106 0.0060 'International Tables Vol C Tables 4.2.6.8 and 6.1.1.4'
Cl Cl 0.1484 0.1585 'International Tables Vol C Tables 4.2.6.8 and 6.1.1.4'

loop_
_geom_angle_atom_site_label_1
_geom_angle_atom_site_label_2
_geom_angle_atom_site_label_3
_geom_angle
C12 O1 C10 104.9(3)
C3 N1 C4 109.9(4)
C3 N1 H1 125.0
C4 N1 H1 125.0
C12 N2 C11 105.0(3)
C3 C1 C5 107.6(4)
C3 C1 C10 127.9(4)
C5 C1 C10 124.4(4)
C1 C3 N1 108.4(4)
C1 C3 C20 132.6(4)
N1 C3 C20 119.0(4)
C9 C4 N1 130.3(4)
C9 C4 C5 122.1(4)
N1 C4 C5 107.6(4)
C6 C5 C4 118.8(4)
C6 C5 C1 134.7(5)
C4 C5 C1 106.5(4)
C7 C6 C5 118.5(4)
C7 C6 H61 120.7
C5 C6 H61 120.7
C6 C7 C8 122.7(4)
C6 C7 Cl1 119.9(4)
C8 C7 Cl1 117.4(4)
C9 C8 C7 119.6(4)
C9 C8 H81 120.2
C7 C8 H81 120.2
C4 C9 C8 118.3(4)
C4 C9 H91 120.8
C8 C9 H91 120.8
C11 C10 O1 107.0(4)
C11 C10 C1 137.9(4)
O1 C10 C1 115.0(3)
C10 C11 N2 108.5(3)
C10 C11 C14 132.1(4)
N2 C11 C14 119.3(4)
N2 C12 O1 114.5(3)
N2 C12 C13 129.1(4)
O1 C12 C13 116.4(4)
C12 C13 H131 109.5
C12 C13 H132 109.5
H131 C13 H132 109.5
C12 C13 H133 109.5
H131 C13 H133 109.5
H132 C13 H133 109.5
C19 C14 C15 115.6(4)
C19 C14 C11 122.5(4)
C15 C14 C11 121.8(4)
C16 C15 C14 122.5(4)
C16 C15 H151 118.7
C14 C15 H151 118.7
C17 C16 C15 120.4(4)
C17 C16 H161 119.8
C15 C16 H161 119.8
C16 C17 C18 118.9(4)
C16 C17 Cl2 120.1(4)
C18 C17 Cl2 121.0(4)
C17 C18 C19 120.5(4)
C17 C18 H181 119.7
C19 C18 H181 119.7
C18 C19 C14 122.0(4)
C18 C19 H191 119.0
C14 C19 H191 119.0
C21 C20 C25 118.6(4)
C21 C20 C3 121.7(4)
C25 C20 C3 119.6(4)
C22 C21 C20 120.9(4)
C22 C21 H211 119.6
C20 C21 H211 119.6
C21 C22 C23 121.1(5)
C21 C22 H221 119.4
C23 C22 H221 119.4
C24 C23 C22 118.1(4)
C24 C23 H231 121.0
C22 C23 H231 121.0
C25 C24 C23 121.0(4)
C25 C24 Cl3 119.6(4)
C23 C24 Cl3 119.4(4)
C24 C25 C20 120.3(4)
C24 C25 H251 119.9
C20 C25 H251 119.9

loop_
_geom_bond_atom_site_label_1
_geom_bond_atom_site_label_2
_geom_bond_distance
Cl1 C7 1.756(5)
Cl2 C17 1.719(4)
Cl3 C24 1.728(4)
O1 C12 1.355(5)
O1 C10 1.386(4)
N1 C3 1.381(5)
N1 C4 1.383(5)
N1 H1 0.8600
N2 C12 1.282(4)
N2 C11 1.405(5)
C1 C3 1.378(5)
C1 C5 1.447(6)
C1 C10 1.458(5)
C3 C20 1.465(5)
C4 C9 1.375(5)
C4 C5 1.408(5)
C5 C6 1.388(5)
C6 C7 1.368(6)
C6 H61 0.9300
C7 C8 1.384(5)
C8 C9 1.381(6)
C8 H81 0.9300
C9 H91 0.9300
C10 C11 1.365(5)
C11 C14 1.456(5)
C12 C13 1.490(5)
C13 H131 0.9600
C13 H132 0.9600
C13 H133 0.9600
C14 C19 1.389(5)
C14 C15 1.398(5)
C15 C16 1.364(5)
C15 H151 0.9300
C16 C17 1.369(6)
C16 H161 0.9300
C17 C18 1.373(5)
C18 C19 1.376(5)
C18 H181 0.9300
C19 H191 0.9300
C20 C21 1.370(5)
C20 C25 1.383(5)
C21 C22 1.351(6)
C21 H211 0.9300
C22 C23 1.382(6)
C22 H221 0.9300
C23 C24 1.372(6)
C23 H231 0.9300
C24 C25 1.365(5)
C25 H251 0.9300

loop_
_geom_hbond_atom_site_label_D
_geom_hbond_atom_site_label_H
_geom_hbond_atom_site_label_A
_geom_hbond_distance_DH
_geom_hbond_distance_HA
_geom_hbond_distance_DA
_geom_hbond_angle_DHA
_geom_hbond_site_symmetry_A
N1 H1 N2 0.86 2.27 3.084(6) 159.0 4_565

loop_
_geom_torsion_atom_site_label_1
_geom_torsion_atom_site_label_2
_geom_torsion_atom_site_label_3
_geom_torsion_atom_site_label_4
_geom_torsion
C5 C1 C3 N1 1.8(4)
C10 C1 C3 N1 178.3(3)
C5 C1 C3 C20 179.9(4)
C10 C1 C3 C20 -3.6(7)
C4 N1 C3 C1 -2.5(4)
C4 N1 C3 C20 179.1(3)
C3 N1 C4 C9 -179.1(4)
C3 N1 C4 C5 2.3(4)
C9 C4 C5 C6 -0.8(6)
N1 C4 C5 C6 178.0(3)
C9 C4 C5 C1 -179.9(3)
N1 C4 C5 C1 -1.1(4)
C3 C1 C5 C6 -179.4(4)
C10 C1 C5 C6 3.9(7)
C3 C1 C5 C4 -0.4(4)
C10 C1 C5 C4 -177.1(3)
C4 C5 C6 C7 1.0(6)
C1 C5 C6 C7 179.9(4)
C5 C6 C7 C8 -0.2(6)
C5 C6 C7 Cl1 179.3(3)
C6 C7 C8 C9 -0.9(6)
Cl1 C7 C8 C9 179.6(3)
N1 C4 C9 C8 -178.8(4)
C5 C4 C9 C8 -0.3(6)
C7 C8 C9 C4 1.1(6)
C12 O1 C10 C11 -0.8(4)
C12 O1 C10 C1 177.5(3)
C3 C1 C10 C11 48.4(7)
C5 C1 C10 C11 -135.6(5)
C3 C1 C10 O1 -129.3(4)
C5 C1 C10 O1 46.7(5)
O1 C10 C11 N2 2.2(4)
C1 C10 C11 N2 -175.6(4)
O1 C10 C11 C14 -174.9(4)
C1 C10 C11 C14 7.3(8)
C12 N2 C11 C10 -2.8(4)
C12 N2 C11 C14 174.8(4)
C11 N2 C12 O1 2.4(5)
C11 N2 C12 C13 -178.0(4)
C10 O1 C12 N2 -1.0(5)
C10 O1 C12 C13 179.3(4)
C10 C11 C14 C19 8.0(7)
N2 C11 C14 C19 -168.9(4)
C10 C11 C14 C15 -172.6(5)
N2 C11 C14 C15 10.5(6)
C19 C14 C15 C16 0.0(7)
C11 C14 C15 C16 -179.5(4)
C14 C15 C16 C17 -1.3(7)
C15 C16 C17 C18 2.5(7)
C15 C16 C17 Cl2 -177.7(3)
C16 C17 C18 C19 -2.3(7)
Cl2 C17 C18 C19 177.9(3)
C17 C18 C19 C14 1.0(7)
C15 C14 C19 C18 0.2(7)
C11 C14 C19 C18 179.6(4)
C1 C3 C20 C21 41.8(7)
N1 C3 C20 C21 -140.3(4)
C1 C3 C20 C25 -141.2(5)
N1 C3 C20 C25 36.7(6)
C25 C20 C21 C22 -1.0(7)
C3 C20 C21 C22 176.1(4)
C20 C21 C22 C23 -0.1(7)
C21 C22 C23 C24 0.7(7)
C22 C23 C24 C25 -0.2(8)
C22 C23 C24 Cl3 -178.5(4)
C23 C24 C25 C20 -0.9(7)
Cl3 C24 C25 C20 177.4(3)
C21 C20 C25 C24 1.5(7)
C3 C20 C25 C24 -175.6(4)
